data_4332329
loop_
_publ_author_name
'Esteban-G\'omez, David'
'Platas-Iglesias, Carlos'
'Enr\'iquez-P\'erez, Teresa'
'Avecilla, Fernando'
'de Blas, Andr\'es'
'Rodr\'iguez-Blas, Teresa'

_publ_section_title
;
 Lone-Pair Activity in Lead(II) Complexes with Unsymmetrical Lariat Ethers
;
_journal_issue 14
_journal_name_full 'Inorganic Chemistry'
_journal_page_first 5407
_journal_page_last 5416
_journal_paper_doi 10.1021/ic060252m
_journal_volume 45
_journal_year 2006
_chemical_formula_moiety 'C30 H39 N5 O3 Pb, 2(Cl O4)'
_chemical_formula_sum 'C30 H39 Cl2 N5 O11 Pb'
_chemical_formula_weight 923.75
_chemical_name_systematic
; 
 ? 
;
_space_group_IT_number 14
_symmetry_cell_setting monoclinic
_symmetry_space_group_name_Hall '-P 2yn'
_symmetry_space_group_name_H-M 'P 1 21/n 1'
_atom_sites_solution_hydrogens geom
_atom_sites_solution_primary direct
_atom_sites_solution_secondary difmap
_audit_creation_method SHELXL-97
_cell_angle_alpha 90.00
_cell_angle_beta 93.228(2)
_cell_angle_gamma 90.00
_cell_formula_units_Z 4
_cell_length_a 9.2846(7)
_cell_length_b 11.8696(9)
_cell_length_c 31.908(2)
_cell_measurement_temperature 298(2)
_cell_volume 3510.8(4)
_computing_cell_refinement 'Siemens SAINT'
_computing_data_collection 'Siemens SMART'
_computing_data_reduction 'Siemens SHELXTL'
_computing_molecular_graphics 'Siemens SHELXTL'
_computing_publication_material 'Siemens SHELXTL'
_computing_structure_refinement 'SHELXL-97 (Sheldrick, 1997)'
_computing_structure_solution 'SHELXS-97 (Sheldrick, 1990)'
_diffrn_ambient_temperature 298(2)
_diffrn_measured_fraction_theta_full 0.995
_diffrn_measured_fraction_theta_max 0.995
_diffrn_measurement_device_type 'CCD area detector'
_diffrn_measurement_method 'phi and omega scans'
_diffrn_radiation_monochromator graphite
_diffrn_radiation_source 'fine-focus sealed tube'
_diffrn_radiation_type MoK\a
_diffrn_radiation_wavelength 0.71073
_diffrn_reflns_av_R_equivalents 0.0977
_diffrn_reflns_av_sigmaI/netI 0.1293
_diffrn_reflns_limit_h_max 12
_diffrn_reflns_limit_h_min -11
_diffrn_reflns_limit_k_max 15
_diffrn_reflns_limit_k_min -12
_diffrn_reflns_limit_l_max 41
_diffrn_reflns_limit_l_min -42
_diffrn_reflns_number 24425
_diffrn_reflns_theta_full 28.34
_diffrn_reflns_theta_max 28.34
_diffrn_reflns_theta_min 1.83
_exptl_absorpt_coefficient_mu 5.022
_exptl_absorpt_correction_T_max 0.7873
_exptl_absorpt_correction_T_min 0.3666
_exptl_absorpt_correction_type multi-scan
_exptl_absorpt_process_details 'North et al., 1968'
_exptl_crystal_colour yellow
_exptl_crystal_density_diffrn 1.748
_exptl_crystal_density_method 'not measured'
_exptl_crystal_description plate
_exptl_crystal_F_000 1832
_exptl_crystal_size_max 0.25
_exptl_crystal_size_mid 0.15
_exptl_crystal_size_min 0.05
_refine_diff_density_max 1.072
_refine_diff_density_min -0.963
_refine_diff_density_rms 0.115
_refine_ls_extinction_method none
_refine_ls_goodness_of_fit_ref 0.893
_refine_ls_hydrogen_treatment noref
_refine_ls_matrix_type full
_refine_ls_number_parameters 443
_refine_ls_number_reflns 8717
_refine_ls_number_restraints 12
_refine_ls_restrained_S_all 0.895
_refine_ls_R_factor_all 0.1519
_refine_ls_R_factor_gt 0.0510
_refine_ls_shift/su_max 0.001
_refine_ls_shift/su_mean 0.000
_refine_ls_structure_factor_coef Fsqd
_refine_ls_weighting_details 'calc w=1/[\s^2^(Fo^2^)+(0.0318P)^2^+0.0000P] where P=(Fo^2^+2Fc^2^)/3'
_refine_ls_weighting_scheme calc
_refine_ls_wR_factor_gt 0.0768
_refine_ls_wR_factor_ref 0.0955
_reflns_number_gt 3799
_reflns_number_total 8717
_reflns_threshold_expression >2sigma(I)
_cod_data_source_file ic060252msup1.cif
_cod_data_source_block compound1
_cod_depositor_comments
;
The following automatic conversions were performed:

'_symmetry_cell_setting' value 'Monoclinic' changed to 'monoclinic'
according to /home/saulius/struct/CIF-dictionaries/cif_core.dic
dictionary named 'cif_core.dic' version 2.4.2 from 2011-04-26.

Automatic conversion script
Id: cif_fix_values 1891 2012-01-12 08:04:46Z andrius 
;
_cod_original_cell_volume 3510.8(5)
_cod_original_sg_symbol_Hall -P2yn
_cod_original_sg_symbol_H-M P21/n
_cod_database_code 4332329

loop_
_symmetry_equiv_pos_as_xyz
'x, y, z'
'-x+1/2, y+1/2, -z+1/2'
'-x, -y, -z'
'x-1/2, -y-1/2, z-1/2'

loop_
_atom_site_label
_atom_site_type_symbol
_atom_site_fract_x
_atom_site_fract_y
_atom_site_fract_z
_atom_site_U_iso_or_equiv
_atom_site_adp_type
_atom_site_occupancy
_atom_site_symmetry_multiplicity
_atom_site_calc_flag
_atom_site_refinement_flags
Pb1 Pb 0.77357(3) 0.75360(3) 0.373014(8) 0.04799(9) Uani 1 1 d .
Cl1 Cl 1.1803(2) 1.12855(19) 0.28663(7) 0.0666(6) Uani 1 1 d .
O1 O 0.9893(6) 0.8856(5) 0.38216(19) 0.0726(16) Uani 1 1 d .
N1 N 1.0049(7) 0.7016(6) 0.32410(19) 0.0575(18) Uani 1 1 d .
C1 C 0.6321(8) 0.9077(7) 0.4539(3) 0.067(2) Uani 1 1 d .
H1A H 0.6083 0.9776 0.4677 0.081 Uiso 1 1 calc R
H1B H 0.5443 0.8795 0.4397 0.081 Uiso 1 1 calc R
Cl2 Cl 1.2596(2) 0.7426(2) 0.48657(6) 0.0634(5) Uani 1 1 d .
O2 O 0.7261(6) 0.7643(5) 0.28678(15) 0.0715(16) Uani 1 1 d .
C2 C 0.6809(8) 0.8246(7) 0.4868(3) 0.053(2) Uani 1 1 d .
N2 N 0.6436(6) 0.6694(5) 0.43791(19) 0.0486(15) Uani 1 1 d .
N3 N 0.5640(7) 0.5888(6) 0.3582(2) 0.0619(19) Uani 1 1 d .
O3 O 0.6175(8) 0.9230(6) 0.3358(3) 0.118(3) Uani 1 1 d U
C3 C 0.7195(9) 0.8598(8) 0.5275(3) 0.071(3) Uani 1 1 d .
H3 H 0.7137 0.9361 0.5337 0.085 Uiso 1 1 calc R
N4 N 0.9616(6) 0.6349(5) 0.42045(17) 0.0520(16) Uani 1 1 d .
H4A H 1.0502 0.6658 0.4210 0.062 Uiso 1 1 calc R
H4B H 0.9335 0.6281 0.4469 0.062 Uiso 1 1 calc R
O4 O 1.2456(7) 1.0393(5) 0.2652(2) 0.106(2) Uani 1 1 d .
C4 C 0.7652(11) 0.7879(9) 0.5583(3) 0.080(3) Uani 1 1 d .
H4 H 0.7853 0.8143 0.5855 0.096 Uiso 1 1 calc R
N5 N 0.7377(7) 0.9331(5) 0.4217(2) 0.0564(16) Uani 1 1 d .
O5 O 1.2366(7) 1.1344(6) 0.32827(19) 0.104(2) Uani 1 1 d .
C5 C 0.7821(9) 0.6746(10) 0.5492(3) 0.075(3) Uani 1 1 d .
H5 H 0.8240 0.6262 0.5693 0.091 Uiso 1 1 calc R
O6 O 1.0300(6) 1.1028(6) 0.28695(19) 0.097(2) Uani 1 1 d .
C6 C 0.7364(8) 0.6336(8) 0.5101(3) 0.064(2) Uani 1 1 d .
H6 H 0.7400 0.5567 0.5045 0.077 Uiso 1 1 calc R
O7 O 1.1977(8) 1.2300(5) 0.2662(2) 0.109(2) Uani 1 1 d .
C7 C 0.6843(9) 0.7094(7) 0.4789(3) 0.053(2) Uani 1 1 d .
O8 O 1.1151(6) 0.7494(7) 0.49657(19) 0.117(2) Uani 1 1 d .
C8 C 0.5741(8) 0.5779(7) 0.4330(2) 0.055(2) Uani 1 1 d .
H8 H 0.5460 0.5403 0.4568 0.066 Uiso 1 1 calc R
C9 C 0.5365(8) 0.5291(7) 0.3923(3) 0.055(2) Uani 1 1 d .
O9 O 1.2722(8) 0.7000(10) 0.4483(3) 0.188(5) Uani 1 1 d .
C10 C 0.4746(8) 0.4240(7) 0.3898(3) 0.068(2) Uani 1 1 d .
H10 H 0.4614 0.3831 0.4142 0.082 Uiso 1 1 calc R
O10 O 1.3113(11) 0.8453(7) 0.4831(5) 0.265(8) Uani 1 1 d .
C11 C 0.4323(9) 0.3796(7) 0.3512(3) 0.080(3) Uani 1 1 d .
H11 H 0.3880 0.3094 0.3490 0.096 Uiso 1 1 calc R
O11 O 1.3412(9) 0.6851(10) 0.5129(3) 0.202(5) Uani 1 1 d .
C12 C 0.4566(9) 0.4406(8) 0.3162(3) 0.072(2) Uani 1 1 d .
H12 H 0.4300 0.4131 0.2896 0.086 Uiso 1 1 calc R
C13 C 0.5211(9) 0.5432(8) 0.3212(3) 0.076(3) Uani 1 1 d .
H13 H 0.5365 0.5846 0.2971 0.091 Uiso 1 1 calc R
C14 C 0.9578(9) 0.5289(7) 0.3991(3) 0.051(2) Uani 1 1 d .
C15 C 0.8874(9) 0.4386(7) 0.4140(3) 0.064(2) Uani 1 1 d .
H15 H 0.8442 0.4450 0.4395 0.076 Uiso 1 1 calc R
C16 C 0.8775(9) 0.3379(7) 0.3928(3) 0.072(2) Uani 1 1 d .
H16 H 0.8240 0.2790 0.4032 0.087 Uiso 1 1 calc R
C17 C 0.9470(10) 0.3241(8) 0.3560(3) 0.080(3) Uani 1 1 d .
H17 H 0.9437 0.2555 0.3419 0.096 Uiso 1 1 calc R
C18 C 1.0202(9) 0.4129(8) 0.3410(3) 0.068(2) Uani 1 1 d .
H18 H 1.0670 0.4035 0.3162 0.082 Uiso 1 1 calc R
C19 C 1.0288(8) 0.5182(7) 0.3608(3) 0.058(2) Uani 1 1 d .
C20 C 1.1041(9) 0.6179(7) 0.3433(2) 0.062(2) Uani 1 1 d .
H20A H 1.1624 0.6537 0.3658 0.075 Uiso 1 1 calc R
H20B H 1.1685 0.5921 0.3225 0.075 Uiso 1 1 calc R
C21 C 0.9431(10) 0.6576(8) 0.2836(3) 0.081(3) Uani 1 1 d .
H21A H 0.8975 0.5857 0.2887 0.097 Uiso 1 1 calc R
H21B H 1.0217 0.6434 0.2655 0.097 Uiso 1 1 calc R
C22 C 0.8345(10) 0.7322(9) 0.2603(3) 0.089(3) Uani 1 1 d U
H22A H 0.8824 0.7987 0.2502 0.107 Uiso 1 1 calc R
H22B H 0.7918 0.6921 0.2362 0.107 Uiso 1 1 calc R
C23 C 1.0818(9) 0.8120(8) 0.3186(3) 0.074(3) Uani 1 1 d .
H23A H 1.1701 0.7982 0.3046 0.089 Uiso 1 1 calc R
H23B H 1.0213 0.8609 0.3007 0.089 Uiso 1 1 calc R
C24 C 1.1182(9) 0.8711(8) 0.3597(3) 0.081(3) Uani 1 1 d .
H24A H 1.1880 0.8270 0.3764 0.097 Uiso 1 1 calc R
H24B H 1.1606 0.9441 0.3544 0.097 Uiso 1 1 calc R
C25 C 0.9962(9) 0.9754(8) 0.4109(3) 0.076(3) Uani 1 1 d .
H25A H 0.9833 1.0463 0.3960 0.091 Uiso 1 1 calc R
H25B H 1.0900 0.9765 0.4259 0.091 Uiso 1 1 calc R
C26 C 0.8787(9) 0.9611(7) 0.4416(2) 0.072(3) Uani 1 1 d .
H26A H 0.9071 0.9020 0.4614 0.087 Uiso 1 1 calc R
H26B H 0.8702 1.0304 0.4574 0.087 Uiso 1 1 calc R
C27 C 0.6310(12) 0.8428(9) 0.2687(3) 0.105(4) Uani 1 1 d .
H27A H 0.5750 0.8092 0.2453 0.127 Uiso 1 1 calc R
H27B H 0.6838 0.9065 0.2583 0.127 Uiso 1 1 calc R
C28 C 0.5337(13) 0.8806(10) 0.3014(4) 0.129(5) Uani 1 1 d .
H28A H 0.4692 0.9387 0.2901 0.155 Uiso 1 1 calc R
H28B H 0.4759 0.8178 0.3103 0.155 Uiso 1 1 calc R
C29 C 0.5578(12) 0.9925(9) 0.3651(3) 0.099(3) Uani 1 1 d .
H29A H 0.4845 0.9526 0.3797 0.118 Uiso 1 1 calc R
H29B H 0.5140 1.0581 0.3514 0.118 Uiso 1 1 calc R
C30 C 0.6804(10) 1.0271(7) 0.3953(3) 0.084(3) Uani 1 1 d .
H30A H 0.7577 1.0578 0.3796 0.100 Uiso 1 1 calc R
H30B H 0.6472 1.0863 0.4134 0.100 Uiso 1 1 calc R

loop_
_atom_site_aniso_label
_atom_site_aniso_U_11
_atom_site_aniso_U_22
_atom_site_aniso_U_33
_atom_site_aniso_U_23
_atom_site_aniso_U_13
_atom_site_aniso_U_12
Pb1 0.04900(14) 0.04203(15) 0.05229(15) 0.0054(2) -0.00276(10) -0.0075(2)
Cl1 0.0700(15) 0.0625(15) 0.0669(15) 0.0038(12) -0.0006(11) 0.0056(11)
O1 0.067(4) 0.058(4) 0.093(4) -0.006(4) 0.003(3) -0.030(3)
N1 0.046(4) 0.080(5) 0.047(4) 0.012(3) 0.010(3) -0.002(3)
C1 0.064(6) 0.052(5) 0.084(7) -0.020(5) -0.009(5) 0.009(4)
Cl2 0.0620(11) 0.0634(13) 0.0647(12) -0.0005(16) 0.0021(9) -0.0006(15)
O2 0.081(4) 0.073(4) 0.059(3) 0.027(4) -0.008(3) 0.004(4)
C2 0.052(5) 0.058(6) 0.048(5) -0.013(5) -0.005(4) -0.008(4)
N2 0.049(4) 0.043(4) 0.054(4) -0.002(3) 0.010(3) -0.005(3)
N3 0.080(5) 0.062(5) 0.045(4) -0.002(4) 0.010(4) -0.028(4)
O3 0.120(5) 0.112(5) 0.117(5) -0.018(5) -0.046(5) 0.034(5)
C3 0.075(7) 0.063(6) 0.074(7) -0.018(6) 0.001(5) -0.011(5)
N4 0.057(4) 0.057(4) 0.042(4) -0.008(3) 0.006(3) 0.001(3)
O4 0.104(5) 0.089(5) 0.127(6) -0.017(4) 0.023(4) 0.027(4)
C4 0.079(7) 0.116(10) 0.044(5) -0.010(5) -0.005(5) -0.028(6)
N5 0.052(4) 0.045(4) 0.072(4) 0.003(3) -0.002(3) -0.002(3)
O5 0.130(6) 0.095(5) 0.082(5) -0.004(4) -0.034(4) -0.025(4)
C5 0.047(6) 0.107(9) 0.072(7) 0.008(6) 0.000(5) 0.007(5)
O6 0.061(4) 0.123(6) 0.106(5) -0.015(4) 0.004(4) -0.004(4)
C6 0.055(5) 0.084(7) 0.053(6) -0.004(5) 0.002(4) -0.005(5)
O7 0.131(6) 0.073(5) 0.123(5) 0.039(4) 0.019(4) 0.019(4)
C7 0.057(5) 0.050(5) 0.052(5) 0.002(4) 0.007(4) 0.001(4)
O8 0.062(4) 0.190(7) 0.099(5) -0.023(6) 0.011(3) -0.002(6)
C8 0.044(5) 0.069(6) 0.052(5) -0.005(4) 0.006(4) -0.008(4)
C9 0.044(5) 0.053(5) 0.069(6) 0.004(5) 0.006(4) -0.006(4)
O9 0.098(6) 0.345(16) 0.122(7) -0.088(8) 0.008(5) 0.022(7)
C10 0.075(6) 0.063(6) 0.067(6) 0.000(5) 0.000(5) -0.018(5)
O10 0.182(10) 0.060(6) 0.57(2) 0.007(9) 0.137(12) -0.046(6)
C11 0.074(6) 0.057(6) 0.108(8) -0.007(6) 0.004(6) -0.027(5)
O11 0.106(6) 0.336(15) 0.166(8) 0.152(9) 0.025(6) 0.056(8)
C12 0.062(6) 0.072(7) 0.082(7) -0.025(6) 0.006(5) -0.001(5)
C13 0.087(7) 0.080(7) 0.059(6) -0.002(5) -0.004(5) -0.018(6)
C14 0.053(5) 0.047(5) 0.051(5) 0.006(4) -0.011(4) 0.012(4)
C15 0.068(6) 0.054(6) 0.071(6) 0.013(5) 0.016(4) 0.016(4)
C16 0.066(6) 0.051(6) 0.100(8) 0.013(5) 0.009(5) 0.001(4)
C17 0.078(7) 0.068(7) 0.093(8) -0.022(6) -0.005(6) -0.010(5)
C18 0.067(6) 0.069(6) 0.067(6) -0.014(5) -0.002(5) 0.009(5)
C19 0.046(5) 0.066(6) 0.061(5) 0.007(5) 0.000(4) 0.009(4)
C20 0.065(6) 0.071(6) 0.051(5) -0.001(5) 0.013(4) -0.003(5)
C21 0.086(7) 0.103(8) 0.054(6) -0.004(5) 0.008(5) -0.016(6)
C22 0.100(6) 0.103(7) 0.064(5) 0.020(5) 0.002(5) -0.007(6)
C23 0.066(6) 0.083(6) 0.076(7) 0.010(5) 0.027(5) -0.020(5)
C24 0.062(6) 0.083(7) 0.098(8) 0.008(6) 0.015(6) -0.035(5)
C25 0.059(6) 0.079(7) 0.089(7) -0.007(6) 0.000(5) -0.026(5)
C26 0.078(6) 0.069(6) 0.068(6) -0.015(5) -0.015(5) -0.017(5)
C27 0.117(10) 0.087(8) 0.107(9) 0.035(7) -0.043(8) -0.005(7)
C28 0.136(11) 0.119(10) 0.121(10) -0.018(8) -0.086(9) 0.054(8)
C29 0.106(9) 0.078(8) 0.109(9) 0.010(7) -0.023(7) 0.035(7)
C30 0.114(8) 0.046(5) 0.090(7) 0.009(5) -0.001(6) 0.007(5)

loop_
_atom_type_symbol
_atom_type_description
_atom_type_scat_dispersion_real
_atom_type_scat_dispersion_imag
_atom_type_scat_source
C C 0.0033 0.0016 'International Tables Vol C Tables 4.2.6.8 and 6.1.1.4'
H H 0.0000 0.0000 'International Tables Vol C Tables 4.2.6.8 and 6.1.1.4'
N N 0.0061 0.0033 'International Tables Vol C Tables 4.2.6.8 and 6.1.1.4'
O O 0.0106 0.0060 'International Tables Vol C Tables 4.2.6.8 and 6.1.1.4'
Cl Cl 0.1484 0.1585 'International Tables Vol C Tables 4.2.6.8 and 6.1.1.4'
Pb Pb -3.3944 10.1111 'International Tables Vol C Tables 4.2.6.8 and 6.1.1.4'

loop_
_geom_angle_atom_site_label_1
_geom_angle_atom_site_label_2
_geom_angle_atom_site_label_3
_geom_angle
O1 Pb1 N4 76.89(18)
O1 Pb1 N2 122.15(19)
N4 Pb1 N2 70.59(18)
O1 Pb1 N5 64.2(2)
N4 Pb1 N5 101.05(17)
N2 Pb1 N5 76.64(19)
O1 Pb1 O3 89.5(2)
N4 Pb1 O3 164.2(2)
N2 Pb1 O3 111.4(2)
N5 Pb1 O3 65.3(2)
O1 Pb1 O2 99.56(18)
N4 Pb1 O2 130.97(18)
N2 Pb1 O2 137.80(18)
N5 Pb1 O2 121.63(19)
O3 Pb1 O2 58.6(2)
O1 Pb1 N3 172.1(2)
N4 Pb1 N3 98.95(19)
N2 Pb1 N3 61.50(18)
N5 Pb1 N3 123.5(2)
O3 Pb1 N3 95.5(2)
O2 Pb1 N3 78.00(18)
O1 Pb1 N1 64.9(2)
N4 Pb1 N1 72.51(18)
N2 Pb1 N1 138.71(18)
N5 Pb1 N1 128.79(19)
O3 Pb1 N1 109.1(2)
O2 Pb1 N1 62.53(17)
N3 Pb1 N1 107.59(19)
O7 Cl1 O5 110.8(4)
O7 Cl1 O4 111.1(4)
O5 Cl1 O4 110.3(4)
O7 Cl1 O6 109.2(4)
O5 Cl1 O6 108.4(4)
O4 Cl1 O6 106.8(4)
C25 O1 C24 114.0(6)
C25 O1 Pb1 123.3(5)
C24 O1 Pb1 122.7(5)
C20 N1 C21 109.3(7)
C20 N1 C23 110.3(6)
C21 N1 C23 111.6(6)
C20 N1 Pb1 113.6(4)
C21 N1 Pb1 107.1(5)
C23 N1 Pb1 104.9(5)
C2 C1 N5 115.7(7)
C2 C1 H1A 108.4
N5 C1 H1A 108.4
C2 C1 H1B 108.4
N5 C1 H1B 108.4
H1A C1 H1B 107.4
O11 Cl2 O10 109.8(8)
O11 Cl2 O9 108.5(7)
O10 Cl2 O9 102.9(8)
O11 Cl2 O8 114.6(5)
O10 Cl2 O8 108.9(6)
O9 Cl2 O8 111.5(4)
C27 O2 C22 113.2(7)
C27 O2 Pb1 120.5(6)
C22 O2 Pb1 120.5(5)
C7 C2 C3 117.3(9)
C7 C2 C1 122.0(8)
C3 C2 C1 120.7(8)
C8 N2 C7 120.4(7)
C8 N2 Pb1 118.5(5)
C7 N2 Pb1 118.9(5)
C9 N3 C13 116.2(7)
C9 N3 Pb1 113.5(5)
C13 N3 Pb1 127.3(6)
C29 O3 C28 121.0(9)
C29 O3 Pb1 111.8(6)
C28 O3 Pb1 109.6(6)
C4 C3 C2 122.9(9)
C4 C3 H3 118.6
C2 C3 H3 118.6
C14 N4 Pb1 101.4(4)
C14 N4 H4A 111.5
Pb1 N4 H4A 111.5
C14 N4 H4B 111.5
Pb1 N4 H4B 111.5
H4A N4 H4B 109.3
C3 C4 C5 119.6(9)
C3 C4 H4 120.2
C5 C4 H4 120.2
C26 N5 C30 111.1(6)
C26 N5 C1 110.7(6)
C30 N5 C1 108.4(6)
C26 N5 Pb1 107.3(5)
C30 N5 Pb1 108.9(5)
C1 N5 Pb1 110.4(4)
C4 C5 C6 119.9(10)
C4 C5 H5 120.1
C6 C5 H5 120.1
C5 C6 C7 119.3(9)
C5 C6 H6 120.4
C7 C6 H6 120.4
C2 C7 C6 120.6(9)
C2 C7 N2 119.2(7)
C6 C7 N2 120.0(8)
N2 C8 C9 123.3(7)
N2 C8 H8 118.3
C9 C8 H8 118.3
N3 C9 C10 122.4(8)
N3 C9 C8 118.1(7)
C10 C9 C8 119.5(8)
C11 C10 C9 119.6(8)
C11 C10 H10 120.2
C9 C10 H10 120.2
C12 C11 C10 118.6(8)
C12 C11 H11 120.7
C10 C11 H11 120.7
C11 C12 C13 118.2(8)
C11 C12 H12 120.9
C13 C12 H12 120.9
N3 C13 C12 124.9(9)
N3 C13 H13 117.5
C12 C13 H13 117.5
C15 C14 C19 119.1(8)
C15 C14 N4 121.9(8)
C19 C14 N4 119.1(7)
C14 C15 C16 122.4(8)
C14 C15 H15 118.8
C16 C15 H15 118.8
C15 C16 C17 120.1(8)
C15 C16 H16 120.0
C17 C16 H16 120.0
C18 C17 C16 118.4(9)
C18 C17 H17 120.8
C16 C17 H17 120.8
C17 C18 C19 123.4(9)
C17 C18 H18 118.3
C19 C18 H18 118.3
C18 C19 C14 116.7(8)
C18 C19 C20 123.5(8)
C14 C19 C20 119.8(8)
N1 C20 C19 113.3(7)
N1 C20 H20A 108.9
C19 C20 H20A 108.9
N1 C20 H20B 108.9
C19 C20 H20B 108.9
H20A C20 H20B 107.7
N1 C21 C22 116.0(8)
N1 C21 H21A 108.3
C22 C21 H21A 108.3
N1 C21 H21B 108.3
C22 C21 H21B 108.3
H21A C21 H21B 107.4
O2 C22 C21 110.3(7)
O2 C22 H22A 109.6
C21 C22 H22A 109.6
O2 C22 H22B 109.6
C21 C22 H22B 109.6
H22A C22 H22B 108.1
C24 C23 N1 112.8(7)
C24 C23 H23A 109.0
N1 C23 H23A 109.0
C24 C23 H23B 109.0
N1 C23 H23B 109.0
H23A C23 H23B 107.8
O1 C24 C23 109.7(7)
O1 C24 H24A 109.7
C23 C24 H24A 109.7
O1 C24 H24B 109.7
C23 C24 H24B 109.7
H24A C24 H24B 108.2
O1 C25 C26 109.2(7)
O1 C25 H25A 109.8
C26 C25 H25A 109.8
O1 C25 H25B 109.8
C26 C25 H25B 109.8
H25A C25 H25B 108.3
N5 C26 C25 113.8(7)
N5 C26 H26A 108.8
C25 C26 H26A 108.8
N5 C26 H26B 108.8
C25 C26 H26B 108.8
H26A C26 H26B 107.7
O2 C27 C28 107.9(8)
O2 C27 H27A 110.1
C28 C27 H27A 110.1
O2 C27 H27B 110.1
C28 C27 H27B 110.1
H27A C27 H27B 108.4
O3 C28 C27 109.0(10)
O3 C28 H28A 109.9
C27 C28 H28A 109.9
O3 C28 H28B 109.9
C27 C28 H28B 109.9
H28A C28 H28B 108.3
O3 C29 C30 106.1(9)
O3 C29 H29A 110.5
C30 C29 H29A 110.5
O3 C29 H29B 110.5
C30 C29 H29B 110.5
H29A C29 H29B 108.7
N5 C30 C29 113.2(7)
N5 C30 H30A 108.9
C29 C30 H30A 108.9
N5 C30 H30B 108.9
C29 C30 H30B 108.9
H30A C30 H30B 107.8

loop_
_geom_bond_atom_site_label_1
_geom_bond_atom_site_label_2
_geom_bond_distance
Pb1 O1 2.546(5)
Pb1 N4 2.651(5)
Pb1 N2 2.650(6)
Pb1 N5 2.668(6)
Pb1 O3 2.712(7)
Pb1 O2 2.765(5)
Pb1 N3 2.781(6)
Pb1 N1 2.794(6)
Cl1 O7 1.384(6)
Cl1 O5 1.402(6)
Cl1 O4 1.415(6)
Cl1 O6 1.429(6)
O1 C25 1.405(10)
O1 C24 1.440(10)
N1 C20 1.466(9)
N1 C21 1.481(9)
N1 C23 1.507(10)
C1 C2 1.492(10)
C1 N5 1.492(9)
C1 H1A 0.9700
C1 H1B 0.9700
Cl2 O11 1.293(8)
Cl2 O10 1.317(8)
Cl2 O9 1.333(8)
Cl2 O8 1.399(6)
O2 C27 1.388(10)
O2 C22 1.403(10)
C2 C7 1.392(11)
C2 C3 1.390(10)
N2 C8 1.268(9)
N2 C7 1.421(9)
N3 C9 1.335(9)
N3 C13 1.337(9)
O3 C29 1.385(11)
O3 C28 1.402(10)
C3 C4 1.353(11)
C3 H3 0.9300
N4 C14 1.431(9)
N4 H4A 0.9000
N4 H4B 0.9000
C4 C5 1.387(13)
C4 H4 0.9300
N5 C26 1.461(9)
N5 C30 1.479(9)
C5 C6 1.384(11)
C5 H5 0.9300
C6 C7 1.407(10)
C6 H6 0.9300
C8 C9 1.449(10)
C8 H8 0.9300
C9 C10 1.373(10)
C10 C11 1.379(10)
C10 H10 0.9300
C11 C12 1.359(11)
C11 H11 0.9300
C12 C13 1.363(11)
C12 H12 0.9300
C13 H13 0.9300
C14 C15 1.355(10)
C14 C19 1.425(10)
C15 C16 1.374(10)
C15 H15 0.9300
C16 C17 1.379(11)
C16 H16 0.9300
C17 C18 1.357(11)
C17 H17 0.9300
C18 C19 1.401(11)
C18 H18 0.9300
C19 C20 1.498(11)
C20 H20A 0.9700
C20 H20B 0.9700
C21 C22 1.506(11)
C21 H21A 0.9700
C21 H21B 0.9700
C22 H22A 0.9700
C22 H22B 0.9700
C23 C24 1.508(11)
C23 H23A 0.9700
C23 H23B 0.9700
C24 H24A 0.9700
C24 H24B 0.9700
C25 C26 1.517(11)
C25 H25A 0.9700
C25 H25B 0.9700
C26 H26A 0.9700
C26 H26B 0.9700
C27 C28 1.488(14)
C27 H27A 0.9700
C27 H27B 0.9700
C28 H28A 0.9700
C28 H28B 0.9700
C29 C30 1.508(11)
C29 H29A 0.9700
C29 H29B 0.9700
C30 H30A 0.9700
C30 H30B 0.9700

loop_
_geom_hbond_atom_site_label_D
_geom_hbond_atom_site_label_H
_geom_hbond_atom_site_label_A
_geom_hbond_distance_DH
_geom_hbond_distance_HA
_geom_hbond_distance_DA
_geom_hbond_angle_DHA
N4 H4A O9 0.90 2.23 3.069(10) 155.0
N4 H4A Cl2 0.90 2.92 3.617(6) 135.5

loop_
_geom_torsion_atom_site_label_1
_geom_torsion_atom_site_label_2
_geom_torsion_atom_site_label_3
_geom_torsion_atom_site_label_4
_geom_torsion
N4 Pb1 O1 C25 -100.7(6)
N2 Pb1 O1 C25 -44.0(7)
N5 Pb1 O1 C25 8.7(6)
O3 Pb1 O1 C25 71.2(7)
O2 Pb1 O1 C25 129.3(6)
N1 Pb1 O1 C25 -177.3(7)
N4 Pb1 O1 C24 76.2(6)
N2 Pb1 O1 C24 132.9(6)
N5 Pb1 O1 C24 -174.5(7)
O3 Pb1 O1 C24 -111.9(6)
O2 Pb1 O1 C24 -53.8(6)
N1 Pb1 O1 C24 -0.4(6)
O1 Pb1 N1 C20 94.6(5)
N4 Pb1 N1 C20 11.2(5)
N2 Pb1 N1 C20 -16.3(6)
N5 Pb1 N1 C20 101.5(5)
O3 Pb1 N1 C20 174.7(5)
O2 Pb1 N1 C20 -148.6(6)
N3 Pb1 N1 C20 -82.9(5)
O1 Pb1 N1 C21 -144.6(6)
N4 Pb1 N1 C21 132.0(5)
N2 Pb1 N1 C21 104.5(5)
N5 Pb1 N1 C21 -137.7(5)
O3 Pb1 N1 C21 -64.5(5)
O2 Pb1 N1 C21 -27.8(5)
N3 Pb1 N1 C21 37.9(5)
O1 Pb1 N1 C23 -25.9(4)
N4 Pb1 N1 C23 -109.3(5)
N2 Pb1 N1 C23 -136.8(5)
N5 Pb1 N1 C23 -19.0(5)
O3 Pb1 N1 C23 54.2(5)
O2 Pb1 N1 C23 90.9(5)
N3 Pb1 N1 C23 156.6(5)
O1 Pb1 O2 C27 -91.9(6)
N4 Pb1 O2 C27 -172.8(6)
N2 Pb1 O2 C27 79.6(7)
N5 Pb1 O2 C27 -26.4(7)
O3 Pb1 O2 C27 -8.4(6)
N3 Pb1 O2 C27 95.7(7)
N1 Pb1 O2 C27 -147.0(7)
O1 Pb1 O2 C22 59.3(7)
N4 Pb1 O2 C22 -21.6(7)
N2 Pb1 O2 C22 -129.2(6)
N5 Pb1 O2 C22 124.8(7)
O3 Pb1 O2 C22 142.8(7)
N3 Pb1 O2 C22 -113.1(7)
N1 Pb1 O2 C22 4.2(6)
N5 C1 C2 C7 -76.4(10)
N5 C1 C2 C3 106.2(9)
O1 Pb1 N2 C8 -155.7(5)
N4 Pb1 N2 C8 -96.1(6)
N5 Pb1 N2 C8 156.9(6)
O3 Pb1 N2 C8 100.6(6)
O2 Pb1 N2 C8 34.2(7)
N3 Pb1 N2 C8 16.2(5)
N1 Pb1 N2 C8 -68.2(6)
O1 Pb1 N2 C7 7.6(6)
N4 Pb1 N2 C7 67.2(5)
N5 Pb1 N2 C7 -39.8(5)
O3 Pb1 N2 C7 -96.1(6)
O2 Pb1 N2 C7 -162.5(5)
N3 Pb1 N2 C7 179.5(6)
N1 Pb1 N2 C7 95.1(6)
N4 Pb1 N3 C9 43.2(6)
N2 Pb1 N3 C9 -18.9(5)
N5 Pb1 N3 C9 -66.5(6)
O3 Pb1 N3 C9 -130.3(6)
O2 Pb1 N3 C9 173.4(6)
N1 Pb1 N3 C9 117.6(6)
N4 Pb1 N3 C13 -116.2(7)
N2 Pb1 N3 C13 -178.3(8)
N5 Pb1 N3 C13 134.1(7)
O3 Pb1 N3 C13 70.2(7)
O2 Pb1 N3 C13 14.0(7)
N1 Pb1 N3 C13 -41.8(7)
O1 Pb1 O3 C29 -83.9(7)
N4 Pb1 O3 C29 -53.7(13)
N2 Pb1 O3 C29 40.7(8)
N5 Pb1 O3 C29 -22.3(7)
O2 Pb1 O3 C29 174.6(8)
N3 Pb1 O3 C29 102.2(7)
N1 Pb1 O3 C29 -147.0(7)
O1 Pb1 O3 C28 139.0(8)
N4 Pb1 O3 C28 169.2(8)
N2 Pb1 O3 C28 -96.3(8)
N5 Pb1 O3 C28 -159.3(9)
O2 Pb1 O3 C28 37.5(8)
N3 Pb1 O3 C28 -34.8(8)
N1 Pb1 O3 C28 75.9(8)
C7 C2 C3 C4 2.9(14)
C1 C2 C3 C4 -179.6(9)
O1 Pb1 N4 C14 -132.0(5)
N2 Pb1 N4 C14 96.6(5)
N5 Pb1 N4 C14 168.0(5)
O3 Pb1 N4 C14 -163.1(8)
O2 Pb1 N4 C14 -40.6(6)
N3 Pb1 N4 C14 41.2(5)
N1 Pb1 N4 C14 -64.5(5)
C2 C3 C4 C5 3.4(15)
C2 C1 N5 C26 -50.3(9)
C2 C1 N5 C30 -172.5(7)
C2 C1 N5 Pb1 68.3(7)
O1 Pb1 N5 C26 -30.6(5)
N4 Pb1 N5 C26 38.9(5)
N2 Pb1 N5 C26 105.7(5)
O3 Pb1 N5 C26 -132.8(5)
O2 Pb1 N5 C26 -115.9(5)
N3 Pb1 N5 C26 147.5(5)
N1 Pb1 N5 C26 -37.5(6)
O1 Pb1 N5 C30 89.8(5)
N4 Pb1 N5 C30 159.3(5)
N2 Pb1 N5 C30 -133.9(5)
O3 Pb1 N5 C30 -12.4(5)
O2 Pb1 N5 C30 4.5(6)
N3 Pb1 N5 C30 -92.1(5)
N1 Pb1 N5 C30 82.9(5)
O1 Pb1 N5 C1 -151.3(5)
N4 Pb1 N5 C1 -81.8(5)
N2 Pb1 N5 C1 -15.0(5)
O3 Pb1 N5 C1 106.5(5)
O2 Pb1 N5 C1 123.4(4)
N3 Pb1 N5 C1 26.8(5)
N1 Pb1 N5 C1 -158.2(4)
C3 C4 C5 C6 -7.5(15)
C4 C5 C6 C7 5.3(13)
C3 C2 C7 C6 -5.1(13)
C1 C2 C7 C6 177.4(7)
C3 C2 C7 N2 179.1(7)
C1 C2 C7 N2 1.6(13)
C5 C6 C7 C2 1.1(13)
C5 C6 C7 N2 176.9(7)
C8 N2 C7 C2 -142.9(8)
Pb1 N2 C7 C2 54.2(10)
C8 N2 C7 C6 41.2(11)
Pb1 N2 C7 C6 -121.7(7)
C7 N2 C8 C9 -176.3(7)
Pb1 N2 C8 C9 -13.3(10)
C13 N3 C9 C10 3.2(12)
Pb1 N3 C9 C10 -158.6(6)
C13 N3 C9 C8 -176.8(7)
Pb1 N3 C9 C8 21.3(9)
N2 C8 C9 N3 -6.8(12)
N2 C8 C9 C10 173.2(8)
N3 C9 C10 C11 -3.2(13)
C8 C9 C10 C11 176.9(8)
C9 C10 C11 C12 1.6(13)
C10 C11 C12 C13 -0.4(14)
C9 N3 C13 C12 -2.0(13)
Pb1 N3 C13 C12 157.0(7)
C11 C12 C13 N3 0.6(14)
Pb1 N4 C14 C15 -104.0(7)
Pb1 N4 C14 C19 75.4(7)
C19 C14 C15 C16 -2.3(12)
N4 C14 C15 C16 177.0(7)
C14 C15 C16 C17 3.4(13)
C15 C16 C17 C18 -2.1(13)
C16 C17 C18 C19 -0.1(14)
C17 C18 C19 C14 1.1(12)
C17 C18 C19 C20 -177.2(8)
C15 C14 C19 C18 0.1(11)
N4 C14 C19 C18 -179.2(6)
C15 C14 C19 C20 178.5(7)
N4 C14 C19 C20 -0.9(11)
C21 N1 C20 C19 -73.2(8)
C23 N1 C20 C19 163.7(7)
Pb1 N1 C20 C19 46.3(8)
C18 C19 C20 N1 103.4(9)
C14 C19 C20 N1 -74.9(9)
C20 N1 C21 C22 178.0(7)
C23 N1 C21 C22 -59.7(9)
Pb1 N1 C21 C22 54.6(8)
C27 O2 C22 C21 173.5(8)
Pb1 O2 C22 C21 20.4(10)
N1 C21 C22 O2 -52.1(11)
C20 N1 C23 C24 -70.5(9)
C21 N1 C23 C24 167.8(8)
Pb1 N1 C23 C24 52.2(8)
C25 O1 C24 C23 -155.5(8)
Pb1 O1 C24 C23 27.3(10)
N1 C23 C24 O1 -55.0(10)
C24 O1 C25 C26 -162.6(7)
Pb1 O1 C25 C26 14.5(10)
C30 N5 C26 C25 -65.9(9)
C1 N5 C26 C25 173.6(7)
Pb1 N5 C26 C25 53.1(8)
O1 C25 C26 N5 -46.4(10)
C22 O2 C27 C28 -172.9(9)
Pb1 O2 C27 C28 -19.8(11)
C29 O3 C28 C27 161.1(10)
Pb1 O3 C28 C27 -66.4(11)
O2 C27 C28 O3 56.4(12)
C28 O3 C29 C30 -176.3(9)
Pb1 O3 C29 C30 52.2(10)
C26 N5 C30 C29 164.1(8)
C1 N5 C30 C29 -74.1(9)
Pb1 N5 C30 C29 46.1(9)
O3 C29 C30 N5 -68.7(11)
